data_1557853
loop_
_publ_author_name
'Xu, Hong-Bo'
'Yang, Tong-Hua'
'Xie, Pei'
'Tang, Zhi-Shu'
'Xu, Huai-Li'
'Deng, Chong'
'Liang, Yan-Ni'
'Zhou, Rui'
'Liu, Shi-Jun'
'Zhang, Yu'

_publ_section_title
;
 Cyperane-Type and Related (Nor)Sesquiterpenoids from the Root Bark of
 Acanthopanax gracilistylus and Their Inhibitory Effects on Nitric Oxide
 Production
;
_journal_name_full 'Journal of Natural Products'
_journal_paper_doi 10.1021/acs.jnatprod.9b00913
_journal_year 2020
_chemical_formula_moiety 'C15 H24 O4'
_chemical_formula_sum 'C15 H24 O4'
_chemical_formula_weight 268.34
_space_group_crystal_system triclinic
_space_group_IT_number 2
_space_group_name_Hall '-P 1'
_space_group_name_H-M_alt 'P -1'
_atom_sites_solution_hydrogens geom
_atom_sites_solution_primary dual
_audit_creation_date 2018-02-07
_audit_creation_method
;
Olex2 1.2
(compiled 2017.08.10 svn.r3458 for OlexSys, GUI svn.r5381)
;
_cell_angle_alpha 82.846(3)
_cell_angle_beta 86.058(3)
_cell_angle_gamma 88.035(3)
_cell_formula_units_Z 2
_cell_length_a 8.5031(11)
_cell_length_b 8.6453(11)
_cell_length_c 9.5875(13)
_cell_measurement_reflns_used 9343
_cell_measurement_temperature 153
_cell_measurement_theta_max 68.338
_cell_measurement_theta_min 4.658
_cell_volume 697.42(16)
_computing_cell_refinement 'SAINT V8.38A (?, 2016)'
_computing_data_reduction 'SAINT V8.38A (?, 2016)'
_computing_molecular_graphics 'Olex2 (Dolomanov et al., 2009)'
_computing_publication_material 'Olex2 (Dolomanov et al., 2009)'
_computing_structure_refinement 'XL (Sheldrick, 2008)'
_computing_structure_solution 'XT (Sheldrick, 2015)'
_diffrn_ambient_temperature 153.02
_diffrn_measured_fraction_theta_full 0.990
_diffrn_measured_fraction_theta_max 0.984
_diffrn_measurement_device_type 'Bruker APEX-II CCD'
_diffrn_measurement_method '\f and \w scans'
_diffrn_radiation_type CuK\a
_diffrn_radiation_wavelength 1.54178
_diffrn_reflns_av_R_equivalents 0.0589
_diffrn_reflns_av_unetI/netI 0.0407
_diffrn_reflns_Laue_measured_fraction_full 0.990
_diffrn_reflns_Laue_measured_fraction_max 0.984
_diffrn_reflns_limit_h_max 10
_diffrn_reflns_limit_h_min -9
_diffrn_reflns_limit_k_max 10
_diffrn_reflns_limit_k_min -10
_diffrn_reflns_limit_l_max 11
_diffrn_reflns_limit_l_min -11
_diffrn_reflns_number 26540
_diffrn_reflns_point_group_measured_fraction_full 0.990
_diffrn_reflns_point_group_measured_fraction_max 0.984
_diffrn_reflns_theta_full 67.679
_diffrn_reflns_theta_max 68.677
_diffrn_reflns_theta_min 4.658
_diffrn_standards_number 0
_exptl_absorpt_coefficient_mu 0.740
_exptl_absorpt_correction_T_max 0.7531
_exptl_absorpt_correction_T_min 0.6632
_exptl_absorpt_correction_type multi-scan
_exptl_absorpt_process_details
'SADABS-2016/2 (Bruker,2016/2) was used for absorption correction. wR2(int) was 0.1162 before and 0.0731 after correction. The Ratio of minimum to maximum transmission is 0.8806. The \l/2 correction factor is Not present.'
_exptl_crystal_colour 'clear light yellow'
_exptl_crystal_colour_lustre clear
_exptl_crystal_colour_modifier light
_exptl_crystal_colour_primary yellow
_exptl_crystal_density_diffrn 1.278
_exptl_crystal_description block
_exptl_crystal_F_000 292
_exptl_crystal_size_max 0.5
_exptl_crystal_size_mid 0.4
_exptl_crystal_size_min 0.3
_refine_diff_density_max 0.319
_refine_diff_density_min -0.299
_refine_diff_density_rms 0.062
_refine_ls_extinction_coef 0.027(3)
_refine_ls_extinction_expression Fc^*^=kFc[1+0.001xFc^2^\l^3^/sin(2\q)]^-1/4^
_refine_ls_extinction_method 'SHELXL-2014/7 (Sheldrick 2014'
_refine_ls_goodness_of_fit_ref 1.173
_refine_ls_hydrogen_treatment constr
_refine_ls_matrix_type full
_refine_ls_number_parameters 179
_refine_ls_number_reflns 2535
_refine_ls_number_restraints 0
_refine_ls_restrained_S_all 1.173
_refine_ls_R_factor_all 0.0654
_refine_ls_R_factor_gt 0.0418
_refine_ls_shift/su_max 0.000
_refine_ls_shift/su_mean 0.000
_refine_ls_structure_factor_coef Fsqd
_refine_ls_weighting_details 'w=1/[\s^2^(Fo^2^)+(0.0575P)^2^+0.2349P] where P=(Fo^2^+2Fc^2^)/3'
_refine_ls_weighting_scheme calc
_refine_ls_wR_factor_gt 0.1122
_refine_ls_wR_factor_ref 0.1205
_reflns_Friedel_coverage 0.000
_reflns_number_gt 2236
_reflns_number_total 2535
_reflns_threshold_expression 'I > 2\s(I)'
_cod_data_source_file np9b00913_si_002.cif
_cod_data_source_block s
_cod_database_code 1557853
_shelx_shelxl_version_number 2014/7
_shelx_space_group_comment
;
The symmetry employed for this shelxl refinement is uniquely defined
by the following loop, which should always be used as a source of
symmetry information in preference to the above space-group names.
They are only intended as comments.
;
_shelx_estimated_absorpt_t_max 0.809
_shelx_estimated_absorpt_t_min 0.709
_olex2_refinement_description
;
1. Fixed Uiso
 At 1.2 times of:
  All C(H) groups, All C(H,H) groups
 At 1.5 times of:
  All C(H,H,H) groups, All O(H) groups
2.a Ternary CH refined with riding coordinates:
 C5(H5)
2.b Secondary CH2 refined with riding coordinates:
 C1(H1A,H1B), C11(H11A,H11B), C8(H8A,H8B), C9(H9A,H9B), C2(H2A,H2B)
2.c Aromatic/amide H refined with riding coordinates:
 C6(H6)
2.d Idealised Me refined as rotating group:
 C14(H14A,H14B,H14C), C12(H12A,H12B,H12C), C13(H13A,H13B,H13C)
2.e Idealised tetrahedral OH refined as rotating group:
 O4(H4), O2(H2), O3(H3)
;
_olex2_submission_special_instructions 'No special instructions were received'

loop_
_space_group_symop_operation_xyz
'x, y, z'
'-x, -y, -z'

loop_
_atom_site_label
_atom_site_type_symbol
_atom_site_fract_x
_atom_site_fract_y
_atom_site_fract_z
_atom_site_U_iso_or_equiv
_atom_site_adp_type
_atom_site_occupancy
_atom_site_site_symmetry_order
_atom_site_calc_flag
_atom_site_refinement_flags_posn
_atom_site_refinement_flags_adp
_atom_site_refinement_flags_occupancy
_atom_site_disorder_assembly
_atom_site_disorder_group
O4 O 0.75522(14) 0.48775(11) 0.42354(11) 0.0271(3) Uani 1 1 d . . . . .
H4 H 0.8324 0.4566 0.4706 0.041 Uiso 1 1 calc GR . . . .
O2 O 0.78541(13) 0.45122(12) 0.87725(11) 0.0267(3) Uani 1 1 d . . . . .
H2 H 0.7066 0.4165 0.9277 0.040 Uiso 1 1 calc GR . . . .
O3 O 1.04330(13) 0.65256(13) 0.35593(11) 0.0289(3) Uani 1 1 d . . . . .
H3 H 1.1101 0.6231 0.2954 0.043 Uiso 1 1 calc GR . . . .
O1 O 0.48894(14) 0.67065(13) 0.97652(11) 0.0313(3) Uani 1 1 d . . . . .
C6 C 0.69498(18) 0.66034(16) 0.64794(14) 0.0215(3) Uani 1 1 d . . . . .
H6 H 0.6515 0.5610 0.6455 0.026 Uiso 1 1 calc R . . . .
C7 C 0.75432(18) 0.73233(16) 0.52698(14) 0.0214(3) Uani 1 1 d . . . . .
C007 C 0.51967(18) 0.72048(16) 0.85297(15) 0.0233(4) Uani 1 1 d . . . . .
C1 C 0.96163(19) 0.66896(18) 0.83898(16) 0.0269(4) Uani 1 1 d . . . . .
H1A H 1.0002 0.6264 0.7513 0.032 Uiso 1 1 calc R . . . .
H1B H 1.0364 0.6370 0.9126 0.032 Uiso 1 1 calc R . . . .
C5 C 0.79745(18) 0.61412(17) 0.88676(15) 0.0236(4) Uani 1 1 d . . . . .
H5 H 0.7731 0.6337 0.9867 0.028 Uiso 1 1 calc R . . . .
C11 C 0.90046(19) 0.69826(17) 0.29145(15) 0.0259(4) Uani 1 1 d . . . . .
H11A H 0.8955 0.6469 0.2052 0.031 Uiso 1 1 calc R . . . .
H11B H 0.8984 0.8125 0.2637 0.031 Uiso 1 1 calc R . . . .
C8 C 0.8161(2) 0.89472(17) 0.51560(15) 0.0270(4) Uani 1 1 d . . . . .
H8A H 0.7857 0.9542 0.4260 0.032 Uiso 1 1 calc R . . . .
H8B H 0.9327 0.8890 0.5136 0.032 Uiso 1 1 calc R . . . .
C4 C 0.68938(18) 0.72060(16) 0.79022(14) 0.0212(4) Uani 1 1 d . . . . .
C10 C 0.75755(19) 0.65380(16) 0.39192(15) 0.0236(4) Uani 1 1 d . . . . .
C14 C 0.3903(2) 0.77984(19) 0.76043(17) 0.0315(4) Uani 1 1 d . . . . .
H14A H 0.3563 0.6953 0.7111 0.047 Uiso 1 1 calc GR . . . .
H14B H 0.4289 0.8656 0.6914 0.047 Uiso 1 1 calc GR . . . .
H14C H 0.3009 0.8174 0.8183 0.047 Uiso 1 1 calc GR . . . .
C9 C 0.75254(19) 0.98068(16) 0.63824(15) 0.0253(4) Uani 1 1 d . . . . .
H9A H 0.6401 1.0092 0.6262 0.030 Uiso 1 1 calc R . . . .
H9B H 0.8105 1.0785 0.6353 0.030 Uiso 1 1 calc R . . . .
C3 C 0.76693(19) 0.88561(16) 0.78282(15) 0.0238(4) Uani 1 1 d . . . . .
C12 C 0.6079(2) 0.7008(2) 0.31693(16) 0.0317(4) Uani 1 1 d . . . . .
H12A H 0.6088 0.6508 0.2306 0.048 Uiso 1 1 calc GR . . . .
H12B H 0.6028 0.8143 0.2930 0.048 Uiso 1 1 calc GR . . . .
H12C H 0.5157 0.6674 0.3790 0.048 Uiso 1 1 calc GR . . . .
C2 C 0.9419(2) 0.84624(18) 0.81376(17) 0.0303(4) Uani 1 1 d . . . . .
H2A H 1.0126 0.8889 0.7328 0.036 Uiso 1 1 calc R . . . .
H2B H 0.9689 0.8927 0.8980 0.036 Uiso 1 1 calc R . . . .
C13 C 0.6913(2) 0.98175(18) 0.89564(17) 0.0311(4) Uani 1 1 d . . . . .
H13A H 0.5813 1.0077 0.8760 0.047 Uiso 1 1 calc GR . . . .
H13B H 0.7494 1.0780 0.8941 0.047 Uiso 1 1 calc GR . . . .
H13C H 0.6952 0.9208 0.9887 0.047 Uiso 1 1 calc GR . . . .

loop_
_atom_site_aniso_label
_atom_site_aniso_U_11
_atom_site_aniso_U_22
_atom_site_aniso_U_33
_atom_site_aniso_U_23
_atom_site_aniso_U_13
_atom_site_aniso_U_12
O4 0.0343(7) 0.0236(5) 0.0246(6) -0.0067(4) -0.0031(5) -0.0012(5)
O2 0.0272(7) 0.0249(5) 0.0263(6) -0.0005(4) 0.0048(5) 0.0009(4)
O3 0.0264(7) 0.0351(6) 0.0257(6) -0.0075(4) 0.0008(5) 0.0034(5)
O1 0.0293(7) 0.0369(6) 0.0262(6) -0.0023(5) 0.0067(5) -0.0014(5)
C6 0.0228(8) 0.0212(7) 0.0213(7) -0.0057(5) -0.0014(6) 0.0000(6)
C7 0.0214(8) 0.0226(7) 0.0205(7) -0.0046(5) -0.0013(6) 0.0022(6)
C007 0.0245(9) 0.0213(7) 0.0251(8) -0.0076(6) 0.0018(6) -0.0013(6)
C1 0.0218(9) 0.0321(8) 0.0269(8) -0.0039(6) -0.0017(6) 0.0005(6)
C5 0.0247(9) 0.0259(7) 0.0201(7) -0.0040(6) 0.0000(6) 0.0009(6)
C11 0.0292(9) 0.0279(7) 0.0205(7) -0.0040(6) -0.0001(6) 0.0031(6)
C8 0.0329(9) 0.0250(7) 0.0224(7) -0.0037(6) 0.0045(6) -0.0024(6)
C4 0.0223(8) 0.0228(7) 0.0185(7) -0.0040(5) 0.0003(6) -0.0004(6)
C10 0.0291(9) 0.0229(7) 0.0193(7) -0.0044(5) -0.0023(6) 0.0002(6)
C14 0.0244(9) 0.0371(9) 0.0333(8) -0.0063(7) -0.0010(7) 0.0019(7)
C9 0.0286(9) 0.0202(7) 0.0270(8) -0.0049(6) 0.0026(6) -0.0015(6)
C3 0.0257(9) 0.0237(7) 0.0227(7) -0.0070(6) 0.0014(6) -0.0015(6)
C12 0.0309(10) 0.0392(9) 0.0262(8) -0.0073(7) -0.0052(7) 0.0026(7)
C2 0.0273(9) 0.0315(8) 0.0337(8) -0.0083(7) -0.0042(7) -0.0039(7)
C13 0.0381(10) 0.0292(8) 0.0276(8) -0.0115(6) 0.0036(7) -0.0028(7)

loop_
_atom_type_symbol
_atom_type_description
_atom_type_scat_dispersion_real
_atom_type_scat_dispersion_imag
_atom_type_scat_source
C C 0.0181 0.0091 'International Tables Vol C Tables 4.2.6.8 and 6.1.1.4'
H H 0.0000 0.0000 'International Tables Vol C Tables 4.2.6.8 and 6.1.1.4'
O O 0.0492 0.0322 'International Tables Vol C Tables 4.2.6.8 and 6.1.1.4'

loop_
_geom_angle_atom_site_label_1
_geom_angle_atom_site_label_2
_geom_angle_atom_site_label_3
_geom_angle
_geom_angle_site_symmetry_1
_geom_angle_site_symmetry_3
_geom_angle_publ_flag
C10 O4 H4 109.5 . . ?
C5 O2 H2 109.5 . . ?
C11 O3 H3 109.5 . . ?
C7 C6 H6 116.8 . . ?
C7 C6 C4 126.47(13) . . ?
C4 C6 H6 116.8 . . ?
C6 C7 C8 121.66(12) . . ?
C6 C7 C10 120.61(13) . . ?
C8 C7 C10 117.70(12) . . ?
O1 C007 C4 120.66(14) . . ?
O1 C007 C14 120.27(15) . . ?
C14 C007 C4 119.06(13) . . ?
H1A C1 H1B 109.0 . . ?
C5 C1 H1A 111.0 . . ?
C5 C1 H1B 111.0 . . ?
C5 C1 C2 103.88(13) . . ?
C2 C1 H1A 111.0 . . ?
C2 C1 H1B 111.0 . . ?
O2 C5 C1 110.81(12) . . ?
O2 C5 H5 109.2 . . ?
O2 C5 C4 114.35(11) . . ?
C1 C5 H5 109.2 . . ?
C1 C5 C4 103.85(12) . . ?
C4 C5 H5 109.2 . . ?
O3 C11 H11A 109.4 . . ?
O3 C11 H11B 109.4 . . ?
O3 C11 C10 110.95(12) . . ?
H11A C11 H11B 108.0 . . ?
C10 C11 H11A 109.4 . . ?
C10 C11 H11B 109.4 . . ?
C7 C8 H8A 109.2 . . ?
C7 C8 H8B 109.2 . . ?
C7 C8 C9 112.00(13) . . ?
H8A C8 H8B 107.9 . . ?
C9 C8 H8A 109.2 . . ?
C9 C8 H8B 109.2 . . ?
C6 C4 C007 109.31(11) . . ?
C6 C4 C5 108.48(11) . . ?
C6 C4 C3 112.63(12) . . ?
C007 C4 C5 111.00(12) . . ?
C007 C4 C3 112.52(11) . . ?
C5 C4 C3 102.70(11) . . ?
O4 C10 C7 111.08(11) . . ?
O4 C10 C11 109.10(12) . . ?
O4 C10 C12 105.86(12) . . ?
C11 C10 C7 112.64(12) . . ?
C12 C10 C7 108.92(12) . . ?
C12 C10 C11 108.99(12) . . ?
C007 C14 H14A 109.5 . . ?
C007 C14 H14B 109.5 . . ?
C007 C14 H14C 109.5 . . ?
H14A C14 H14B 109.5 . . ?
H14A C14 H14C 109.5 . . ?
H14B C14 H14C 109.5 . . ?
C8 C9 H9A 108.8 . . ?
C8 C9 H9B 108.8 . . ?
C8 C9 C3 113.65(12) . . ?
H9A C9 H9B 107.7 . . ?
C3 C9 H9A 108.8 . . ?
C3 C9 H9B 108.8 . . ?
C9 C3 C4 111.46(11) . . ?
C9 C3 C2 111.82(13) . . ?
C9 C3 C13 108.31(12) . . ?
C2 C3 C4 104.13(11) . . ?
C13 C3 C4 111.93(13) . . ?
C13 C3 C2 109.19(12) . . ?
C10 C12 H12A 109.5 . . ?
C10 C12 H12B 109.5 . . ?
C10 C12 H12C 109.5 . . ?
H12A C12 H12B 109.5 . . ?
H12A C12 H12C 109.5 . . ?
H12B C12 H12C 109.5 . . ?
C1 C2 C3 107.77(12) . . ?
C1 C2 H2A 110.2 . . ?
C1 C2 H2B 110.2 . . ?
C3 C2 H2A 110.2 . . ?
C3 C2 H2B 110.2 . . ?
H2A C2 H2B 108.5 . . ?
C3 C13 H13A 109.5 . . ?
C3 C13 H13B 109.5 . . ?
C3 C13 H13C 109.5 . . ?
H13A C13 H13B 109.5 . . ?
H13A C13 H13C 109.5 . . ?
H13B C13 H13C 109.5 . . ?

loop_
_geom_bond_atom_site_label_1
_geom_bond_atom_site_label_2
_geom_bond_distance
_geom_bond_site_symmetry_2
_geom_bond_publ_flag
O4 H4 0.8400 . ?
O4 C10 1.4303(17) . ?
O2 H2 0.8400 . ?
O2 C5 1.4301(17) . ?
O3 H3 0.8400 . ?
O3 C11 1.4223(19) . ?
O1 C007 1.2227(18) . ?
C6 H6 0.9500 . ?
C6 C7 1.322(2) . ?
C6 C4 1.5168(18) . ?
C7 C8 1.504(2) . ?
C7 C10 1.5334(18) . ?
C007 C4 1.525(2) . ?
C007 C14 1.498(2) . ?
C1 H1A 0.9900 . ?
C1 H1B 0.9900 . ?
C1 C5 1.512(2) . ?
C1 C2 1.527(2) . ?
C5 H5 1.0000 . ?
C5 C4 1.548(2) . ?
C11 H11A 0.9900 . ?
C11 H11B 0.9900 . ?
C11 C10 1.527(2) . ?
C8 H8A 0.9900 . ?
C8 H8B 0.9900 . ?
C8 C9 1.526(2) . ?
C4 C3 1.5836(19) . ?
C10 C12 1.523(2) . ?
C14 H14A 0.9800 . ?
C14 H14B 0.9800 . ?
C14 H14C 0.9800 . ?
C9 H9A 0.9900 . ?
C9 H9B 0.9900 . ?
C9 C3 1.531(2) . ?
C3 C2 1.555(2) . ?
C3 C13 1.538(2) . ?
C12 H12A 0.9800 . ?
C12 H12B 0.9800 . ?
C12 H12C 0.9800 . ?
C2 H2A 0.9900 . ?
C2 H2B 0.9900 . ?
C13 H13A 0.9800 . ?
C13 H13B 0.9800 . ?
C13 H13C 0.9800 . ?
